data_4113334
loop_
_publ_author_name
'Zacharias Grote'
'Rosario Scopelliti'
'Kay Severin'

_publ_contact_author_address
;
Institute of Chemical Sciences and Engineering
Swiss Federal Institute of Technology Lausanne (EPFL)
1015 Lausanne
Switzerland
;
_publ_contact_author_email kay.severin@epfl.ch
_publ_contact_author_fax '+41 21 693 9305'
_publ_contact_author_name 'Kay Severin'
_publ_contact_author_phone '+41 21 693 9302'
_publ_section_title
;
 pH-Triggered Assembly of Organometallic Receptors for Lithium Ions
;
_journal_name_full 'Journal of the American Chemical Society'
_journal_page_first 16959
_journal_page_last 16972
_journal_paper_doi 10.1021/ja044874n
_journal_volume 126
_journal_year 2004
_chemical_formula_moiety 'C63 H87 N9 O6 Ru3, 2(C6 H6), H2 O'
_chemical_formula_sum 'C75 H101 N9 O7 Ru3'
_chemical_formula_weight 1543.86
_chemical_name_systematic
; 
 ? 
;
_space_group_IT_number 2
_symmetry_cell_setting triclinic
_symmetry_space_group_name_Hall '-P 1'
_symmetry_space_group_name_H-M 'P -1'
_atom_sites_solution_hydrogens geom
_atom_sites_solution_primary direct
_atom_sites_solution_secondary difmap
_audit_creation_method SHELXL-97
_cell_angle_alpha 103.747(11)
_cell_angle_beta 97.591(11)
_cell_angle_gamma 95.256(16)
_cell_formula_units_Z 2
_cell_length_a 15.289(3)
_cell_length_b 15.347(3)
_cell_length_c 16.3869(11)
_cell_measurement_reflns_used 3708
_cell_measurement_temperature 293(2)
_cell_measurement_theta_max 21.80545
_cell_measurement_theta_min 1.333
_cell_volume 3671.8(11)
_computing_cell_refinement 'Oxford Diffraction CrysAlis RED'
_computing_data_collection 'marresearch mar345'
_computing_data_reduction 'Oxford Diffraction CrysAlis RED'
_computing_molecular_graphics 'Bruker SHELXTL'
_computing_publication_material 'Bruker SHELXTL'
_computing_structure_refinement 'SHELXL-97 (Sheldrick, 1997)'
_computing_structure_solution 'SHELXS-97 (Sheldrick, 1990)'
_diffrn_ambient_temperature 293(2)
_diffrn_measured_fraction_theta_full 0.938
_diffrn_measured_fraction_theta_max 0.938
_diffrn_measurement_device_type 'marresearch mar345'
_diffrn_measurement_method '60 images with deltaphi = 3 deg. and exp. time = 180 sec.'
_diffrn_radiation_monochromator graphite
_diffrn_radiation_source 'fine-focus sealed tube'
_diffrn_radiation_type MoK\a
_diffrn_radiation_wavelength 0.71070
_diffrn_reflns_av_R_equivalents 0.0343
_diffrn_reflns_av_sigmaI/netI 0.0389
_diffrn_reflns_limit_h_max 18
_diffrn_reflns_limit_h_min -18
_diffrn_reflns_limit_k_max 17
_diffrn_reflns_limit_k_min -18
_diffrn_reflns_limit_l_max 18
_diffrn_reflns_limit_l_min -18
_diffrn_reflns_number 23883
_diffrn_reflns_theta_full 25.03
_diffrn_reflns_theta_max 25.03
_diffrn_reflns_theta_min 2.83
_exptl_absorpt_coefficient_mu 0.667
_exptl_absorpt_correction_T_max 0.9480
_exptl_absorpt_correction_T_min 0.8733
_exptl_absorpt_correction_type multi-scan
_exptl_absorpt_process_details
; 
[c.f. r.h. blessing, acta cryst. (1995), a51, 33-38] 
;
_exptl_crystal_colour red
_exptl_crystal_density_diffrn 1.396
_exptl_crystal_description irregular
_exptl_crystal_F_000 1604
_exptl_crystal_size_max 0.16
_exptl_crystal_size_mid 0.15
_exptl_crystal_size_min 0.15
_refine_diff_density_max 1.957
_refine_diff_density_min -1.086
_refine_diff_density_rms 0.111
_refine_ls_extinction_coef 0.0016(5)
_refine_ls_extinction_expression Fc^*^=kFc[1+0.001xFc^2^\l^3^/sin(2\q)]^-1/4^
_refine_ls_extinction_method SHELXL
_refine_ls_goodness_of_fit_ref 1.104
_refine_ls_hydrogen_treatment mixed
_refine_ls_matrix_type full
_refine_ls_number_parameters 848
_refine_ls_number_reflns 12170
_refine_ls_number_restraints 0
_refine_ls_restrained_S_all 1.104
_refine_ls_R_factor_all 0.0825
_refine_ls_R_factor_gt 0.0655
_refine_ls_shift/su_max 0.005
_refine_ls_shift/su_mean 0.000
_refine_ls_structure_factor_coef Fsqd
_refine_ls_weighting_details 'calc w=1/[\s^2^(Fo^2^)+(0.1167P)^2^+3.5319P] where P=(Fo^2^+2Fc^2^)/3'
_refine_ls_weighting_scheme calc
_refine_ls_wR_factor_gt 0.1783
_refine_ls_wR_factor_ref 0.2039
_reflns_number_gt 8988
_reflns_number_total 12170
_reflns_threshold_expression >2sigma(I)
_cod_data_source_file ja044874nsi20040831_093526_5.cif
_cod_data_source_block complex17
_cod_original_cell_volume 3672.0(10)
_cod_database_code 4113334

loop_
_symmetry_equiv_pos_as_xyz
'x, y, z'
'-x, -y, -z'

loop_
_atom_site_label
_atom_site_type_symbol
_atom_site_fract_x
_atom_site_fract_y
_atom_site_fract_z
_atom_site_U_iso_or_equiv
_atom_site_adp_type
_atom_site_occupancy
_atom_site_symmetry_multiplicity
_atom_site_calc_flag
_atom_site_refinement_flags
Ru1 Ru 0.47497(3) 0.03208(3) 0.18052(3) 0.06118(17) Uani 1 1 d .
Ru2 Ru 0.22085(3) 0.00257(3) 0.36960(3) 0.06263(18) Uani 1 1 d .
Ru3 Ru 0.46338(3) 0.29837(3) 0.45286(3) 0.06145(17) Uani 1 1 d .
O1 O 0.3734(3) 0.0121(3) 0.2490(2) 0.0621(9) Uani 1 1 d .
O2 O 0.3673(3) 0.0047(3) 0.0854(2) 0.0643(9) Uani 1 1 d .
O3 O 0.3109(3) 0.1208(3) 0.4104(2) 0.0624(9) Uani 1 1 d .
O4 O 0.1358(3) 0.0984(3) 0.3724(3) 0.0683(10) Uani 1 1 d .
O5 O 0.4756(3) 0.2001(3) 0.3450(2) 0.0621(9) Uani 1 1 d .
O6 O 0.4596(3) 0.3731(3) 0.3641(2) 0.0636(9) Uani 1 1 d .
N1 N 0.2233(3) 0.0147(3) 0.2431(3) 0.0634(11) Uani 1 1 d .
N2 N 0.1564(4) 0.0728(4) -0.0485(3) 0.0725(13) Uani 1 1 d .
N3 N 0.1373(6) 0.2186(6) -0.1266(6) 0.115(2) Uani 1 1 d .
N4 N 0.3221(3) 0.2700(3) 0.4088(3) 0.0603(11) Uani 1 1 d .
N5 N 0.0035(3) 0.2718(4) 0.2729(4) 0.0775(14) Uani 1 1 d .
N6 N -0.1131(6) 0.2372(7) 0.1139(6) 0.129(3) Uani 1 1 d .
N7 N 0.4446(3) 0.1685(3) 0.2002(3) 0.0575(10) Uani 1 1 d .
N8 N 0.3284(4) 0.4602(3) 0.1720(3) 0.0725(13) Uani 1 1 d .
N9 N 0.1673(6) 0.5383(5) 0.1553(5) 0.112(2) Uani 1 1 d .
C1 C 0.2961(4) 0.0134(4) 0.2057(4) 0.0609(13) Uani 1 1 d .
C2 C 0.2901(4) 0.0071(4) 0.1164(4) 0.0621(13) Uani 1 1 d .
C3 C 0.2096(4) 0.0050(4) 0.0690(4) 0.0707(15) Uani 1 1 d .
C4 C 0.1344(4) 0.0083(5) 0.1097(4) 0.0742(16) Uani 1 1 d .
H4 H 0.0785 0.0068 0.0786 0.089 Uiso 1 1 calc R
C5 C 0.1428(4) 0.0136(4) 0.1932(4) 0.0695(15) Uani 1 1 d .
H5 H 0.0920 0.0167 0.2189 0.083 Uiso 1 1 calc R
C6 C 0.2000(5) 0.0012(5) -0.0262(4) 0.0811(18) Uani 1 1 d .
H6A H 0.2586 0.0039 -0.0426 0.097 Uiso 1 1 calc R
H6B H 0.1665 -0.0562 -0.0582 0.097 Uiso 1 1 calc R
C7 C 0.1378(6) 0.0592(6) -0.1405(5) 0.094(2) Uani 1 1 d .
H7A H 0.1032 0.0006 -0.1660 0.113 Uiso 1 1 calc R
H7B H 0.1934 0.0600 -0.1630 0.113 Uiso 1 1 calc R
C8 C 0.0875(6) 0.1314(7) -0.1637(6) 0.108(3) Uani 1 1 d .
H8A H 0.0762 0.1211 -0.2251 0.129 Uiso 1 1 calc R
H8B H 0.0307 0.1290 -0.1436 0.129 Uiso 1 1 calc R
C9 C 0.1610(8) 0.2336(7) -0.0352(7) 0.123(3) Uani 1 1 d .
H9A H 0.1074 0.2364 -0.0094 0.148 Uiso 1 1 calc R
H9B H 0.1982 0.2913 -0.0123 0.148 Uiso 1 1 calc R
C10 C 0.2096(6) 0.1600(6) -0.0126(5) 0.096(2) Uani 1 1 d .
H10A H 0.2656 0.1602 -0.0344 0.115 Uiso 1 1 calc R
H10B H 0.2226 0.1708 0.0488 0.115 Uiso 1 1 calc R
C11 C 0.0847(11) 0.2876(10) -0.1455(11) 0.191(7) Uani 1 1 d .
H11A H 0.0348 0.2892 -0.1155 0.287 Uiso 1 1 calc R
H11B H 0.0639 0.2737 -0.2056 0.287 Uiso 1 1 calc R
H11C H 0.1208 0.3454 -0.1278 0.287 Uiso 1 1 calc R
C12 C 0.2736(4) 0.1900(4) 0.3992(3) 0.0581(12) Uani 1 1 d .
C13 C 0.1786(4) 0.1797(4) 0.3788(4) 0.0634(13) Uani 1 1 d .
C14 C 0.1355(4) 0.2526(4) 0.3681(4) 0.0667(14) Uani 1 1 d .
C15 C 0.1902(5) 0.3354(5) 0.3784(5) 0.0768(17) Uani 1 1 d .
H15 H 0.1642 0.3864 0.3720 0.092 Uiso 1 1 calc R
C16 C 0.2795(4) 0.3415(4) 0.3972(4) 0.0683(15) Uani 1 1 d .
H16 H 0.3133 0.3966 0.4025 0.082 Uiso 1 1 calc R
C17 C 0.0354(4) 0.2471(6) 0.3503(5) 0.087(2) Uani 1 1 d .
H17A H 0.0094 0.1859 0.3463 0.104 Uiso 1 1 calc R
H17B H 0.0154 0.2869 0.3977 0.104 Uiso 1 1 calc R
C18 C 0.0184(6) 0.2066(6) 0.1980(6) 0.099(2) Uani 1 1 d .
H18A H -0.0088 0.1470 0.1982 0.119 Uiso 1 1 calc R
H18B H 0.0818 0.2046 0.1996 0.119 Uiso 1 1 calc R
C19 C -0.0192(7) 0.2293(9) 0.1178(7) 0.132(4) Uani 1 1 d .
H19A H 0.0123 0.2859 0.1147 0.159 Uiso 1 1 calc R
H19B H -0.0104 0.1825 0.0693 0.159 Uiso 1 1 calc R
C20 C -0.1265(6) 0.3061(7) 0.1883(8) 0.119(3) Uani 1 1 d .
H20A H -0.1894 0.3118 0.1863 0.143 Uiso 1 1 calc R
H20B H -0.0954 0.3641 0.1884 0.143 Uiso 1 1 calc R
C21 C -0.0916(5) 0.2789(6) 0.2679(6) 0.099(2) Uani 1 1 d .
H21A H -0.1018 0.3235 0.3174 0.119 Uiso 1 1 calc R
H21B H -0.1234 0.2212 0.2677 0.119 Uiso 1 1 calc R
C22 C -0.1500(9) 0.2587(11) 0.0342(10) 0.184(7) Uani 1 1 d .
H22A H -0.1282 0.3199 0.0359 0.276 Uiso 1 1 calc R
H22B H -0.2137 0.2518 0.0279 0.276 Uiso 1 1 calc R
H22C H -0.1320 0.2182 -0.0132 0.276 Uiso 1 1 calc R
C23 C 0.4544(3) 0.2275(4) 0.2768(4) 0.0578(12) Uani 1 1 d .
C24 C 0.4449(4) 0.3203(4) 0.2854(4) 0.0612(13) Uani 1 1 d .
C25 C 0.4229(4) 0.3513(4) 0.2145(4) 0.0688(15) Uani 1 1 d .
C26 C 0.4099(5) 0.2871(4) 0.1341(4) 0.0749(16) Uani 1 1 d .
H26 H 0.3932 0.3051 0.0846 0.090 Uiso 1 1 calc R
C27 C 0.4218(4) 0.1998(4) 0.1295(4) 0.0666(14) Uani 1 1 d .
H27 H 0.4141 0.1594 0.0761 0.080 Uiso 1 1 calc R
C28 C 0.4135(5) 0.4495(5) 0.2193(5) 0.0837(19) Uani 1 1 d .
H28A H 0.4178 0.4822 0.2785 0.100 Uiso 1 1 calc R
H28B H 0.4619 0.4756 0.1964 0.100 Uiso 1 1 calc R
C29 C 0.2556(5) 0.4374(5) 0.2150(5) 0.089(2) Uani 1 1 d .
H29A H 0.2642 0.4765 0.2722 0.107 Uiso 1 1 calc R
H29B H 0.2550 0.3754 0.2193 0.107 Uiso 1 1 calc R
C30 C 0.1689(6) 0.4482(6) 0.1674(6) 0.107(3) Uani 1 1 d .
H30A H 0.1579 0.4048 0.1123 0.128 Uiso 1 1 calc R
H30B H 0.1215 0.4353 0.1984 0.128 Uiso 1 1 calc R
C31 C 0.2401(7) 0.5595(6) 0.1127(5) 0.101(3) Uani 1 1 d .
H31A H 0.2403 0.6207 0.1061 0.121 Uiso 1 1 calc R
H31B H 0.2327 0.5185 0.0565 0.121 Uiso 1 1 calc R
C32 C 0.3268(6) 0.5512(5) 0.1636(5) 0.091(2) Uani 1 1 d .
H32A H 0.3756 0.5673 0.1356 0.110 Uiso 1 1 calc R
H32B H 0.3343 0.5926 0.2196 0.110 Uiso 1 1 calc R
C33 C 0.0838(8) 0.5451(10) 0.1048(8) 0.156(5) Uani 1 1 d .
H33A H 0.0815 0.6067 0.1022 0.234 Uiso 1 1 calc R
H33B H 0.0351 0.5259 0.1305 0.234 Uiso 1 1 calc R
H33C H 0.0796 0.5073 0.0482 0.234 Uiso 1 1 calc R
C34 C 0.6153(4) 0.0841(5) 0.1925(7) 0.093(2) Uani 1 1 d .
C35 C 0.5863(5) 0.0277(7) 0.1106(6) 0.093(2) Uani 1 1 d .
H35 H 0.5945 0.0485 0.0629 0.112 Uiso 1 1 calc R
C36 C 0.5450(5) -0.0601(6) 0.1012(5) 0.090(2) Uani 1 1 d .
H36 H 0.5260 -0.0964 0.0464 0.108 Uiso 1 1 calc R
C37 C 0.5305(5) -0.0965(5) 0.1705(5) 0.0824(19) Uani 1 1 d .
C38 C 0.5605(5) -0.0374(6) 0.2520(5) 0.084(2) Uani 1 1 d .
H38 H 0.5524 -0.0577 0.2999 0.101 Uiso 1 1 calc R
C39 C 0.6022(5) 0.0507(5) 0.2629(5) 0.086(2) Uani 1 1 d .
H39 H 0.6212 0.0874 0.3175 0.103 Uiso 1 1 calc R
C40 C 0.6572(6) 0.1809(7) 0.2050(10) 0.148(5) Uani 1 1 d .
H40A H 0.6366 0.2195 0.2519 0.223 Uiso 1 1 calc R
H40B H 0.6406 0.2004 0.1543 0.223 Uiso 1 1 calc R
H40C H 0.7207 0.1841 0.2168 0.223 Uiso 1 1 calc R
C41 C 0.4855(7) -0.1903(6) 0.1613(8) 0.115(3) Uani 1 1 d .
H41 H 0.4573 -0.1896 0.2117 0.138 Uiso 1 1 calc R
C42 C 0.5547(10) -0.2542(9) 0.1599(13) 0.210(8) Uani 1 1 d .
H42A H 0.5900 -0.2488 0.1167 0.315 Uiso 1 1 calc R
H42B H 0.5259 -0.3151 0.1479 0.315 Uiso 1 1 calc R
H42C H 0.5923 -0.2394 0.2143 0.315 Uiso 1 1 calc R
C43 C 0.4133(8) -0.2222(7) 0.0835(9) 0.150(5) Uani 1 1 d .
H43A H 0.3791 -0.1738 0.0784 0.225 Uiso 1 1 calc R
H43B H 0.3751 -0.2727 0.0895 0.225 Uiso 1 1 calc R
H43C H 0.4403 -0.2401 0.0334 0.225 Uiso 1 1 calc R
C44 C 0.2232(7) -0.1435(5) 0.3204(5) 0.090(2) Uani 1 1 d .
C45 C 0.1383(6) -0.1272(5) 0.3388(5) 0.089(2) Uani 1 1 d .
H45 H 0.0886 -0.1509 0.2975 0.107 Uiso 1 1 calc R
C46 C 0.1279(5) -0.0757(5) 0.4184(5) 0.086(2) Uani 1 1 d .
H46 H 0.0714 -0.0631 0.4286 0.103 Uiso 1 1 calc R
C47 C 0.2028(6) -0.0415(5) 0.4852(5) 0.086(2) Uani 1 1 d .
C48 C 0.2876(6) -0.0569(5) 0.4638(5) 0.090(2) Uani 1 1 d .
H48 H 0.3384 -0.0323 0.5034 0.107 Uiso 1 1 calc R
C49 C 0.2951(6) -0.1088(5) 0.3836(6) 0.089(2) Uani 1 1 d .
H49 H 0.3515 -0.1207 0.3721 0.106 Uiso 1 1 calc R
C50 C 0.2350(10) -0.1942(7) 0.2316(7) 0.150(5) Uani 1 1 d .
H50A H 0.2889 -0.1684 0.2175 0.226 Uiso 1 1 calc R
H50B H 0.1853 -0.1895 0.1912 0.226 Uiso 1 1 calc R
H50C H 0.2383 -0.2567 0.2300 0.226 Uiso 1 1 calc R
C51 C 0.1918(11) 0.0102(8) 0.5730(7) 0.156(5) Uani 1 1 d .
H51 H 0.2541 0.0217 0.6005 0.187 Uiso 1 1 calc R
C52 C 0.1719(18) 0.0921(10) 0.5896(11) 0.279(14) Uani 1 1 d .
H52A H 0.1964 0.1238 0.5522 0.419 Uiso 1 1 calc R
H52B H 0.1961 0.1226 0.6476 0.419 Uiso 1 1 calc R
H52C H 0.1084 0.0907 0.5814 0.419 Uiso 1 1 calc R
C53 C 0.1556(13) -0.0548(9) 0.6204(8) 0.204(8) Uani 1 1 d .
H53A H 0.1585 -0.0238 0.6792 0.305 Uiso 1 1 calc R
H53B H 0.1905 -0.1042 0.6164 0.305 Uiso 1 1 calc R
H53C H 0.0949 -0.0777 0.5959 0.305 Uiso 1 1 calc R
C54 C 0.4376(6) 0.3204(6) 0.5840(5) 0.092(2) Uani 1 1 d .
C55 C 0.4787(6) 0.4015(6) 0.5736(4) 0.092(2) Uani 1 1 d .
H55 H 0.4530 0.4544 0.5889 0.110 Uiso 1 1 calc R
C56 C 0.5568(6) 0.4032(5) 0.5408(5) 0.087(2) Uani 1 1 d .
H56 H 0.5820 0.4577 0.5333 0.105 Uiso 1 1 calc R
C57 C 0.6014(5) 0.3246(5) 0.5175(4) 0.0780(18) Uani 1 1 d .
C58 C 0.5584(5) 0.2440(5) 0.5282(4) 0.0802(19) Uani 1 1 d .
H58 H 0.5839 0.1910 0.5121 0.096 Uiso 1 1 calc R
C59 C 0.4799(6) 0.2401(5) 0.5615(4) 0.085(2) Uani 1 1 d .
H59 H 0.4547 0.1858 0.5694 0.102 Uiso 1 1 calc R
C60 C 0.3481(8) 0.3147(9) 0.6129(6) 0.139(4) Uani 1 1 d .
H60A H 0.3531 0.3511 0.6701 0.209 Uiso 1 1 calc R
H60B H 0.3282 0.2529 0.6109 0.209 Uiso 1 1 calc R
H60C H 0.3060 0.3364 0.5761 0.209 Uiso 1 1 calc R
C61 C 0.6849(5) 0.3232(8) 0.4776(7) 0.117(3) Uani 1 1 d .
H61 H 0.6810 0.2620 0.4407 0.140 Uiso 1 1 calc R
C62 C 0.7664(8) 0.3335(11) 0.5431(10) 0.177(6) Uani 1 1 d .
H62A H 0.8186 0.3424 0.5179 0.266 Uiso 1 1 calc R
H62B H 0.7672 0.2800 0.5637 0.266 Uiso 1 1 calc R
H62C H 0.7653 0.3848 0.5896 0.266 Uiso 1 1 calc R
C63 C 0.6928(7) 0.3850(10) 0.4209(8) 0.148(5) Uani 1 1 d .
H63A H 0.6369 0.3801 0.3847 0.221 Uiso 1 1 calc R
H63B H 0.7379 0.3687 0.3866 0.221 Uiso 1 1 calc R
H63C H 0.7086 0.4461 0.4547 0.221 Uiso 1 1 calc R
O7 O 0.4875(5) 0.0353(5) 0.4215(4) 0.120(2) Uani 1 1 d .
C64 C 0.638(2) -0.467(2) 0.0747(13) 0.210(9) Uani 1 1 d .
H64 H 0.6158 -0.4443 0.0292 0.252 Uiso 1 1 calc R
C65 C 0.6048(18) -0.5444(16) 0.085(2) 0.245(13) Uani 1 1 d .
H65 H 0.5591 -0.5786 0.0438 0.294 Uiso 1 1 calc R
C66 C 0.6328(18) -0.5799(15) 0.154(3) 0.30(2) Uani 1 1 d .
H66 H 0.6081 -0.6354 0.1598 0.365 Uiso 1 1 calc R
C67 C 0.700(2) -0.525(2) 0.213(2) 0.257(17) Uani 1 1 d .
H67 H 0.7166 -0.5424 0.2623 0.308 Uiso 1 1 calc R
C68 C 0.740(2) -0.457(3) 0.2066(16) 0.266(17) Uani 1 1 d .
H68 H 0.7908 -0.4296 0.2461 0.320 Uiso 1 1 calc R
C69 C 0.7119(15) -0.4180(14) 0.140(3) 0.231(12) Uani 1 1 d .
H69 H 0.7395 -0.3622 0.1382 0.277 Uiso 1 1 calc R
C70 C 0.0210(17) 0.3113(13) 0.6239(14) 0.193(8) Uani 1 1 d .
H70 H 0.0100 0.2517 0.6270 0.232 Uiso 1 1 calc R
C71 C -0.0269(15) 0.377(3) 0.6657(15) 0.226(15) Uani 1 1 d .
H71 H -0.0685 0.3653 0.6994 0.272 Uiso 1 1 calc R
C72 C -0.0068(14) 0.460(2) 0.6526(16) 0.229(13) Uani 1 1 d .
H72 H -0.0353 0.5077 0.6790 0.274 Uiso 1 1 calc R
C73 C 0.052(2) 0.4764(12) 0.6030(16) 0.246(12) Uani 1 1 d .
H73 H 0.0634 0.5337 0.5940 0.296 Uiso 1 1 calc R
C74 C 0.0926(13) 0.4128(16) 0.5685(12) 0.204(9) Uani 1 1 d .
H74 H 0.1327 0.4232 0.5327 0.245 Uiso 1 1 calc R
C75 C 0.0789(13) 0.3335(14) 0.5823(11) 0.170(5) Uani 1 1 d .
H75 H 0.1141 0.2902 0.5601 0.204 Uiso 1 1 calc R

loop_
_atom_site_aniso_label
_atom_site_aniso_U_11
_atom_site_aniso_U_22
_atom_site_aniso_U_33
_atom_site_aniso_U_23
_atom_site_aniso_U_13
_atom_site_aniso_U_12
Ru1 0.0588(3) 0.0634(3) 0.0611(3) 0.0137(2) 0.0101(2) 0.0118(2)
Ru2 0.0660(3) 0.0603(3) 0.0633(3) 0.0191(2) 0.0133(2) 0.0029(2)
Ru3 0.0654(3) 0.0575(3) 0.0559(3) 0.0106(2) -0.0007(2) 0.0040(2)
O1 0.060(2) 0.071(2) 0.056(2) 0.0190(17) 0.0065(17) 0.0062(18)
O2 0.063(2) 0.068(2) 0.058(2) 0.0081(17) 0.0101(17) 0.0083(18)
O3 0.064(2) 0.058(2) 0.064(2) 0.0148(17) 0.0086(17) 0.0060(17)
O4 0.058(2) 0.069(2) 0.079(3) 0.020(2) 0.0157(19) 0.0071(18)
O5 0.066(2) 0.061(2) 0.058(2) 0.0145(17) 0.0044(17) 0.0106(17)
O6 0.071(2) 0.056(2) 0.059(2) 0.0119(17) 0.0038(17) 0.0029(17)
N1 0.058(3) 0.068(3) 0.065(3) 0.020(2) 0.011(2) 0.006(2)
N2 0.074(3) 0.082(3) 0.059(3) 0.016(2) 0.005(2) 0.011(3)
N3 0.121(6) 0.116(6) 0.120(6) 0.059(5) 0.008(5) 0.011(5)
N4 0.069(3) 0.052(2) 0.056(3) 0.0112(19) 0.006(2) 0.005(2)
N5 0.056(3) 0.079(3) 0.099(4) 0.030(3) 0.008(3) 0.007(2)
N6 0.101(6) 0.137(7) 0.133(7) 0.052(6) -0.037(5) -0.027(5)
N7 0.060(3) 0.061(3) 0.051(3) 0.0136(19) 0.0076(19) 0.010(2)
N8 0.086(4) 0.064(3) 0.068(3) 0.022(2) 0.000(2) 0.012(3)
N9 0.121(6) 0.101(5) 0.111(6) 0.018(4) 0.003(5) 0.050(5)
C1 0.067(3) 0.056(3) 0.058(3) 0.013(2) 0.007(2) 0.004(2)
C2 0.075(4) 0.049(3) 0.061(3) 0.010(2) 0.012(3) 0.009(2)
C3 0.069(4) 0.071(4) 0.066(4) 0.008(3) 0.005(3) 0.011(3)
C4 0.060(3) 0.094(5) 0.065(4) 0.012(3) 0.006(3) 0.014(3)
C5 0.057(3) 0.078(4) 0.072(4) 0.015(3) 0.012(3) 0.008(3)
C6 0.089(5) 0.098(5) 0.052(4) 0.009(3) 0.007(3) 0.023(4)
C7 0.091(5) 0.116(6) 0.070(5) 0.025(4) -0.004(3) 0.007(4)
C8 0.099(6) 0.135(8) 0.091(6) 0.051(5) -0.009(4) 0.009(5)
C9 0.170(10) 0.098(6) 0.105(7) 0.028(5) 0.029(6) 0.019(6)
C10 0.107(6) 0.099(6) 0.072(5) 0.018(4) -0.002(4) -0.003(4)
C11 0.208(15) 0.147(11) 0.245(18) 0.122(12) -0.004(13) 0.023(10)
C12 0.064(3) 0.060(3) 0.051(3) 0.015(2) 0.008(2) 0.008(2)
C13 0.066(3) 0.065(3) 0.056(3) 0.011(2) 0.014(2) -0.001(3)
C14 0.056(3) 0.074(4) 0.073(4) 0.022(3) 0.014(3) 0.011(3)
C15 0.079(4) 0.069(4) 0.086(5) 0.023(3) 0.016(3) 0.019(3)
C16 0.071(4) 0.056(3) 0.076(4) 0.017(3) 0.007(3) 0.006(3)
C17 0.064(4) 0.097(5) 0.113(6) 0.040(4) 0.029(4) 0.023(3)
C18 0.083(5) 0.102(6) 0.103(6) 0.014(5) 0.009(4) 0.005(4)
C19 0.112(8) 0.166(10) 0.101(7) 0.023(6) 0.000(5) -0.022(7)
C20 0.083(5) 0.104(7) 0.170(10) 0.059(7) -0.017(6) 0.000(5)
C21 0.059(4) 0.111(6) 0.133(7) 0.045(5) 0.010(4) 0.009(4)
C22 0.145(11) 0.214(16) 0.180(14) 0.087(12) -0.052(10) -0.029(10)
C23 0.049(3) 0.060(3) 0.060(3) 0.013(2) 0.001(2) 0.005(2)
C24 0.060(3) 0.059(3) 0.060(3) 0.013(2) 0.004(2) -0.002(2)
C25 0.070(4) 0.062(3) 0.070(4) 0.018(3) 0.000(3) 0.000(3)
C26 0.084(4) 0.074(4) 0.067(4) 0.026(3) 0.001(3) 0.009(3)
C27 0.078(4) 0.068(3) 0.052(3) 0.013(2) 0.007(3) 0.009(3)
C28 0.097(5) 0.068(4) 0.081(5) 0.024(3) -0.007(4) 0.001(3)
C29 0.106(6) 0.076(4) 0.093(5) 0.030(4) 0.025(4) 0.017(4)
C30 0.090(5) 0.106(6) 0.118(7) 0.014(5) 0.016(5) 0.025(5)
C31 0.134(7) 0.096(6) 0.084(5) 0.036(4) 0.007(5) 0.046(5)
C32 0.120(6) 0.066(4) 0.088(5) 0.024(3) 0.005(4) 0.019(4)
C33 0.138(10) 0.181(12) 0.154(11) 0.051(9) -0.006(8) 0.068(9)
C34 0.051(3) 0.088(5) 0.142(8) 0.032(5) 0.018(4) 0.008(3)
C35 0.070(4) 0.128(7) 0.108(6) 0.055(5) 0.044(4) 0.043(5)
C36 0.080(5) 0.110(6) 0.081(5) 0.007(4) 0.028(4) 0.040(4)
C37 0.094(5) 0.074(4) 0.087(5) 0.021(3) 0.024(4) 0.034(4)
C38 0.075(4) 0.111(6) 0.080(5) 0.039(4) 0.011(3) 0.041(4)
C39 0.071(4) 0.089(5) 0.089(5) 0.008(4) 0.001(3) 0.017(4)
C40 0.075(5) 0.107(7) 0.264(15) 0.053(8) 0.029(7) -0.004(5)
C41 0.110(7) 0.079(5) 0.160(9) 0.033(5) 0.015(6) 0.025(5)
C42 0.180(14) 0.117(10) 0.35(2) 0.089(13) 0.021(15) 0.061(9)
C43 0.147(10) 0.085(6) 0.187(12) -0.007(7) 0.005(9) -0.002(6)
C44 0.130(7) 0.058(4) 0.089(5) 0.023(3) 0.031(5) 0.009(4)
C45 0.098(5) 0.072(4) 0.090(5) 0.030(4) -0.003(4) -0.018(4)
C46 0.077(4) 0.083(5) 0.107(6) 0.042(4) 0.024(4) -0.005(3)
C47 0.105(6) 0.084(5) 0.071(4) 0.029(3) 0.020(4) -0.009(4)
C48 0.095(5) 0.082(5) 0.095(6) 0.048(4) -0.011(4) -0.004(4)
C49 0.090(5) 0.081(5) 0.119(7) 0.055(5) 0.037(5) 0.031(4)
C50 0.265(16) 0.084(6) 0.110(8) 0.013(5) 0.069(9) 0.032(8)
C51 0.276(16) 0.110(8) 0.090(7) 0.025(5) 0.082(9) -0.009(9)
C52 0.58(4) 0.113(10) 0.198(16) 0.031(10) 0.25(2) 0.063(16)
C53 0.36(2) 0.151(11) 0.108(9) 0.042(7) 0.099(12) -0.039(12)
C54 0.096(5) 0.118(6) 0.056(4) 0.013(4) 0.007(3) 0.018(5)
C55 0.120(7) 0.084(5) 0.055(4) -0.004(3) -0.006(4) 0.015(4)
C56 0.104(6) 0.062(4) 0.073(4) 0.004(3) -0.034(4) -0.009(4)
C57 0.073(4) 0.077(4) 0.071(4) 0.015(3) -0.019(3) -0.002(3)
C58 0.097(5) 0.077(4) 0.065(4) 0.025(3) -0.016(3) 0.019(4)
C59 0.103(5) 0.084(5) 0.065(4) 0.028(3) -0.004(4) -0.003(4)
C60 0.138(9) 0.207(13) 0.077(6) 0.031(6) 0.041(6) 0.024(8)
C61 0.065(4) 0.144(8) 0.142(8) 0.060(7) -0.008(5) -0.003(5)
C62 0.106(8) 0.246(17) 0.191(14) 0.118(12) -0.027(8) -0.013(9)
C63 0.084(6) 0.207(13) 0.174(11) 0.093(10) 0.024(6) 0.010(7)
O7 0.132(5) 0.121(5) 0.105(4) 0.025(4) 0.029(4) 0.002(4)
C64 0.27(3) 0.23(2) 0.162(16) 0.060(16) 0.067(17) 0.12(2)
C65 0.29(3) 0.106(12) 0.29(3) -0.045(15) 0.04(2) 0.000(16)
C66 0.17(2) 0.137(16) 0.65(7) 0.13(3) 0.19(3) 0.030(13)
C67 0.27(3) 0.25(3) 0.35(4) 0.17(3) 0.19(3) 0.08(2)
C68 0.28(3) 0.39(5) 0.157(19) 0.07(2) 0.11(2) 0.10(4)
C69 0.166(17) 0.169(16) 0.32(3) -0.02(2) 0.10(2) -0.031(14)
C70 0.22(2) 0.158(15) 0.20(2) 0.085(13) 0.012(15) -0.052(14)
C71 0.132(14) 0.39(5) 0.153(17) 0.09(2) 0.008(10) -0.05(2)
C72 0.135(15) 0.32(3) 0.18(2) -0.06(2) 0.014(12) 0.084(18)
C73 0.39(4) 0.094(10) 0.25(2) 0.008(12) 0.12(2) -0.004(15)
C74 0.224(19) 0.179(17) 0.198(17) 0.025(15) 0.095(14) -0.058(15)
C75 0.179(15) 0.172(15) 0.159(14) 0.036(11) 0.037(11) 0.029(12)

loop_
_atom_type_symbol
_atom_type_description
_atom_type_scat_dispersion_real
_atom_type_scat_dispersion_imag
_atom_type_scat_source
C C 0.0033 0.0016 'International Tables Vol C Tables 4.2.6.8 and 6.1.1.4'
H H 0.0000 0.0000 'International Tables Vol C Tables 4.2.6.8 and 6.1.1.4'
N N 0.0061 0.0033 'International Tables Vol C Tables 4.2.6.8 and 6.1.1.4'
O O 0.0106 0.0060 'International Tables Vol C Tables 4.2.6.8 and 6.1.1.4'
Ru Ru -1.2594 0.8363 'International Tables Vol C Tables 4.2.6.8 and 6.1.1.4'

loop_
_geom_angle_atom_site_label_1
_geom_angle_atom_site_label_2
_geom_angle_atom_site_label_3
_geom_angle
O2 Ru1 O1 79.80(15)
O2 Ru1 N7 83.98(16)
O1 Ru1 N7 85.81(16)
O2 Ru1 C36 90.4(2)
O1 Ru1 C36 132.4(3)
N7 Ru1 C36 139.7(3)
O2 Ru1 C38 140.1(3)
O1 Ru1 C38 91.1(2)
N7 Ru1 C38 134.5(3)
C36 Ru1 C38 67.4(3)
O2 Ru1 C39 169.6(2)
O1 Ru1 C39 109.3(3)
N7 Ru1 C39 101.4(2)
C36 Ru1 C39 79.7(3)
C38 Ru1 C39 37.8(3)
O2 Ru1 C35 102.6(3)
O1 Ru1 C35 169.2(3)
N7 Ru1 C35 104.9(3)
C36 Ru1 C35 37.8(3)
C38 Ru1 C35 80.3(3)
C39 Ru1 C35 67.5(3)
O2 Ru1 C34 135.1(3)
O1 Ru1 C34 143.8(3)
N7 Ru1 C34 88.5(2)
C36 Ru1 C34 67.9(3)
C38 Ru1 C34 68.1(3)
C39 Ru1 C34 37.4(3)
C35 Ru1 C34 37.6(3)
O2 Ru1 C37 105.3(2)
O1 Ru1 C37 100.1(2)
N7 Ru1 C37 169.7(2)
C36 Ru1 C37 38.0(3)
C38 Ru1 C37 37.9(3)
C39 Ru1 C37 68.7(3)
C35 Ru1 C37 69.1(3)
C34 Ru1 C37 81.8(3)
O4 Ru2 O3 79.31(16)
O4 Ru2 N1 83.23(18)
O3 Ru2 N1 87.28(17)
O4 Ru2 C46 89.4(2)
O3 Ru2 C46 139.5(3)
N1 Ru2 C46 130.1(3)
O4 Ru2 C48 134.7(3)
O3 Ru2 C48 92.1(2)
N1 Ru2 C48 141.2(3)
C46 Ru2 C48 68.8(3)
O4 Ru2 C45 106.5(3)
O3 Ru2 C45 172.5(2)
N1 Ru2 C45 98.0(3)
C46 Ru2 C45 37.8(3)
C48 Ru2 C45 80.5(3)
O4 Ru2 C49 168.5(2)
O3 Ru2 C49 107.0(3)
N1 Ru2 C49 106.4(3)
C46 Ru2 C49 79.6(3)
C48 Ru2 C49 37.4(3)
C45 Ru2 C49 66.5(3)
O4 Ru2 C47 101.8(3)
O3 Ru2 C47 105.6(2)
N1 Ru2 C47 166.7(2)
C46 Ru2 C47 38.8(3)
C48 Ru2 C47 37.8(3)
C45 Ru2 C47 68.8(3)
C49 Ru2 C47 67.5(3)
O4 Ru2 C44 140.7(3)
O3 Ru2 C44 138.4(3)
N1 Ru2 C44 87.5(2)
C46 Ru2 C44 68.1(3)
C48 Ru2 C44 67.8(3)
C45 Ru2 C44 37.4(3)
C49 Ru2 C44 36.7(3)
C47 Ru2 C44 80.9(3)
O6 Ru3 O5 79.39(15)
O6 Ru3 C58 139.3(3)
O5 Ru3 C58 90.4(2)
O6 Ru3 C56 90.3(2)
O5 Ru3 C56 133.0(3)
C58 Ru3 C56 68.2(3)
O6 Ru3 N4 83.19(17)
O5 Ru3 N4 86.03(16)
C58 Ru3 N4 135.7(2)
C56 Ru3 N4 138.5(3)
O6 Ru3 C59 170.2(2)
O5 Ru3 C59 108.4(2)
C58 Ru3 C59 37.5(3)
C56 Ru3 C59 80.0(3)
N4 Ru3 C59 102.9(2)
O6 Ru3 C54 135.4(3)
O5 Ru3 C54 144.0(3)
C58 Ru3 C54 68.7(3)
C56 Ru3 C54 67.3(3)
N4 Ru3 C54 89.3(3)
C59 Ru3 C54 38.5(3)
O6 Ru3 C57 104.9(2)
O5 Ru3 C57 100.0(2)
C58 Ru3 C57 37.9(3)
C56 Ru3 C57 38.6(3)
N4 Ru3 C57 170.6(2)
C59 Ru3 C57 68.4(3)
C54 Ru3 C57 81.6(3)
O6 Ru3 C55 103.2(3)
O5 Ru3 C55 168.7(3)
C58 Ru3 C55 80.4(3)
C56 Ru3 C55 36.9(3)
N4 Ru3 C55 105.2(3)
C59 Ru3 C55 68.0(3)
C54 Ru3 C55 37.3(3)
C57 Ru3 C55 68.7(3)
C1 O1 Ru1 111.2(4)
C2 O2 Ru1 111.9(3)
C12 O3 Ru2 111.2(3)
C13 O4 Ru2 111.9(4)
C23 O5 Ru3 110.8(3)
C24 O6 Ru3 111.4(3)
C1 N1 C5 117.6(5)
C1 N1 Ru2 124.5(4)
C5 N1 Ru2 117.6(4)
C6 N2 C10 111.7(6)
C6 N2 C7 111.3(6)
C10 N2 C7 108.0(6)
C8 N3 C9 111.1(7)
C8 N3 C11 109.2(9)
C9 N3 C11 109.8(11)
C12 N4 C16 118.8(5)
C12 N4 Ru3 124.5(4)
C16 N4 Ru3 116.5(4)
C17 N5 C18 112.0(6)
C17 N5 C21 109.4(6)
C18 N5 C21 109.2(6)
C19 N6 C20 109.2(7)
C19 N6 C22 111.2(10)
C20 N6 C22 111.2(11)
C23 N7 C27 117.8(5)
C23 N7 Ru1 124.2(4)
C27 N7 Ru1 117.6(4)
C32 N8 C29 109.0(6)
C32 N8 C28 111.4(6)
C29 N8 C28 110.1(6)
C31 N9 C30 109.5(7)
C31 N9 C33 109.4(9)
C30 N9 C33 110.7(9)
O1 C1 N1 120.3(5)
O1 C1 C2 118.5(5)
N1 C1 C2 121.1(5)
O2 C2 C3 124.2(6)
O2 C2 C1 116.0(5)
C3 C2 C1 119.7(6)
C2 C3 C4 118.2(6)
C2 C3 C6 121.7(6)
C4 C3 C6 120.0(6)
C5 C4 C3 120.2(6)
C5 C4 H4 119.9
C3 C4 H4 119.9
C4 C5 N1 123.1(6)
C4 C5 H5 118.4
N1 C5 H5 118.4
N2 C6 C3 113.4(5)
N2 C6 H6A 108.9
C3 C6 H6A 108.9
N2 C6 H6B 108.9
C3 C6 H6B 108.9
H6A C6 H6B 107.7
N2 C7 C8 111.1(7)
N2 C7 H7A 109.4
C8 C7 H7A 109.4
N2 C7 H7B 109.4
C8 C7 H7B 109.4
H7A C7 H7B 108.0
N3 C8 C7 110.3(7)
N3 C8 H8A 109.6
C7 C8 H8A 109.6
N3 C8 H8B 109.6
C7 C8 H8B 109.6
H8A C8 H8B 108.1
N3 C9 C10 111.6(8)
N3 C9 H9A 109.3
C10 C9 H9A 109.3
N3 C9 H9B 109.3
C10 C9 H9B 109.3
H9A C9 H9B 108.0
N2 C10 C9 110.3(7)
N2 C10 H10A 109.6
C9 C10 H10A 109.6
N2 C10 H10B 109.6
C9 C10 H10B 109.6
H10A C10 H10B 108.1
N3 C11 H11A 109.5
N3 C11 H11B 109.5
H11A C11 H11B 109.5
N3 C11 H11C 109.5
H11A C11 H11C 109.5
H11B C11 H11C 109.5
O3 C12 N4 120.9(5)
O3 C12 C13 118.2(5)
N4 C12 C13 120.8(5)
O4 C13 C14 123.1(5)
O4 C13 C12 116.7(5)
C14 C13 C12 120.2(5)
C13 C14 C15 116.5(5)
C13 C14 C17 122.7(6)
C15 C14 C17 120.8(6)
C16 C15 C14 121.0(6)
C16 C15 H15 119.5
C14 C15 H15 119.5
C15 C16 N4 122.7(6)
C15 C16 H16 118.6
N4 C16 H16 118.6
N5 C17 C14 113.1(6)
N5 C17 H17A 108.9
C14 C17 H17A 108.9
N5 C17 H17B 108.9
C14 C17 H17B 108.9
H17A C17 H17B 107.8
N5 C18 C19 112.0(8)
N5 C18 H18A 109.2
C19 C18 H18A 109.2
N5 C18 H18B 109.2
C19 C18 H18B 109.2
H18A C18 H18B 107.9
N6 C19 C18 111.6(9)
N6 C19 H19A 109.3
C18 C19 H19A 109.3
N6 C19 H19B 109.3
C18 C19 H19B 109.3
H19A C19 H19B 108.0
N6 C20 C21 109.1(8)
N6 C20 H20A 109.9
C21 C20 H20A 109.9
N6 C20 H20B 109.9
C21 C20 H20B 109.9
H20A C20 H20B 108.3
N5 C21 C20 110.6(7)
N5 C21 H21A 109.5
C20 C21 H21A 109.5
N5 C21 H21B 109.5
C20 C21 H21B 109.5
H21A C21 H21B 108.1
N6 C22 H22A 109.5
N6 C22 H22B 109.5
H22A C22 H22B 109.5
N6 C22 H22C 109.5
H22A C22 H22C 109.5
H22B C22 H22C 109.5
O5 C23 N7 119.4(5)
O5 C23 C24 118.7(5)
N7 C23 C24 121.9(5)
O6 C24 C25 123.5(5)
O6 C24 C23 116.6(5)
C25 C24 C23 119.9(5)
C24 C25 C26 117.3(6)
C24 C25 C28 122.5(6)
C26 C25 C28 120.2(6)
C27 C26 C25 120.3(6)
C27 C26 H26 119.9
C25 C26 H26 119.9
C26 C27 N7 122.7(6)
C26 C27 H27 118.6
N7 C27 H27 118.6
N8 C28 C25 111.9(5)
N8 C28 H28A 109.2
C25 C28 H28A 109.2
N8 C28 H28B 109.2
C25 C28 H28B 109.2
H28A C28 H28B 107.9
N8 C29 C30 110.5(7)
N8 C29 H29A 109.6
C30 C29 H29A 109.6
N8 C29 H29B 109.6
C30 C29 H29B 109.6
H29A C29 H29B 108.1
N9 C30 C29 112.2(8)
N9 C30 H30A 109.2
C29 C30 H30A 109.2
N9 C30 H30B 109.2
C29 C30 H30B 109.2
H30A C30 H30B 107.9
N9 C31 C32 109.9(7)
N9 C31 H31A 109.7
C32 C31 H31A 109.7
N9 C31 H31B 109.7
C32 C31 H31B 109.7
H31A C31 H31B 108.2
N8 C32 C31 110.3(7)
N8 C32 H32A 109.6
C31 C32 H32A 109.6
N8 C32 H32B 109.6
C31 C32 H32B 109.6
H32A C32 H32B 108.1
N9 C33 H33A 109.5
N9 C33 H33B 109.5
H33A C33 H33B 109.5
N9 C33 H33C 109.5
H33A C33 H33C 109.5
H33B C33 H33C 109.5
C39 C34 C35 118.9(7)
C39 C34 C40 120.3(10)
C35 C34 C40 120.8(10)
C39 C34 Ru1 70.6(4)
C35 C34 Ru1 70.7(4)
C40 C34 Ru1 128.8(6)
C36 C35 C34 119.4(7)
C36 C35 Ru1 70.1(4)
C34 C35 Ru1 71.8(4)
C36 C35 H35 120.3
C34 C35 H35 120.3
Ru1 C35 H35 130.3
C35 C36 C37 123.6(7)
C35 C36 Ru1 72.1(4)
C37 C36 Ru1 73.0(4)
C35 C36 H36 118.2
C37 C36 H36 118.2
Ru1 C36 H36 129.3
C36 C37 C38 115.2(7)
C36 C37 C41 124.0(8)
C38 C37 C41 120.8(8)
C36 C37 Ru1 69.0(4)
C38 C37 Ru1 69.6(4)
C41 C37 Ru1 130.5(6)
C39 C38 C37 122.2(7)
C39 C38 Ru1 71.5(4)
C37 C38 Ru1 72.6(4)
C39 C38 H38 118.9
C37 C38 H38 118.9
Ru1 C38 H38 129.7
C34 C39 C38 120.7(7)
C34 C39 Ru1 71.9(4)
C38 C39 Ru1 70.7(4)
C34 C39 H39 119.6
C38 C39 H39 119.6
Ru1 C39 H39 130.3
C34 C40 H40A 109.5
C34 C40 H40B 109.5
H40A C40 H40B 109.5
C34 C40 H40C 109.5
H40A C40 H40C 109.5
H40B C40 H40C 109.5
C37 C41 C42 109.1(9)
C37 C41 C43 112.9(8)
C42 C41 C43 111.4(11)
C37 C41 H41 107.8
C42 C41 H41 107.8
C43 C41 H41 107.8
C41 C42 H42A 109.5
C41 C42 H42B 109.5
H42A C42 H42B 109.5
C41 C42 H42C 109.5
H42A C42 H42C 109.5
H42B C42 H42C 109.5
C41 C43 H43A 109.5
C41 C43 H43B 109.5
H43A C43 H43B 109.5
C41 C43 H43C 109.5
H43A C43 H43C 109.5
H43B C43 H43C 109.5
C49 C44 C45 118.2(7)
C49 C44 C50 121.4(10)
C45 C44 C50 120.4(10)
C49 C44 Ru2 70.8(4)
C45 C44 Ru2 70.1(4)
C50 C44 Ru2 128.1(6)
C46 C45 C44 120.5(7)
C46 C45 Ru2 69.6(4)
C44 C45 Ru2 72.5(4)
C46 C45 H45 119.8
C44 C45 H45 119.8
Ru2 C45 H45 130.8
C45 C46 C47 121.3(7)
C45 C46 Ru2 72.6(4)
C47 C46 Ru2 73.1(4)
C45 C46 H46 119.3
C47 C46 H46 119.3
Ru2 C46 H46 127.0
C48 C47 C46 116.6(7)
C48 C47 C51 121.5(9)
C46 C47 C51 121.9(10)
C48 C47 Ru2 69.8(4)
C46 C47 Ru2 68.1(4)
C51 C47 Ru2 131.9(6)
C49 C48 C47 120.1(7)
C49 C48 Ru2 71.8(4)
C47 C48 Ru2 72.4(4)
C49 C48 H48 119.9
C47 C48 H48 119.9
Ru2 C48 H48 127.9
C44 C49 C48 123.1(7)
C44 C49 Ru2 72.6(4)
C48 C49 Ru2 70.8(4)
C44 C49 H49 118.5
C48 C49 H49 118.5
Ru2 C49 H49 131.2
C44 C50 H50A 109.5
C44 C50 H50B 109.5
H50A C50 H50B 109.5
C44 C50 H50C 109.5
H50A C50 H50C 109.5
H50B C50 H50C 109.5
C52 C51 C47 123.0(11)
C52 C51 C53 119.1(12)
C47 C51 C53 109.6(9)
C52 C51 H51 99.6
C47 C51 H51 99.6
C53 C51 H51 99.6
C51 C52 H52A 109.5
C51 C52 H52B 109.5
H52A C52 H52B 109.5
C51 C52 H52C 109.5
H52A C52 H52C 109.5
H52B C52 H52C 109.5
C51 C53 H53A 109.5
C51 C53 H53B 109.5
H53A C53 H53B 109.5
C51 C53 H53C 109.5
H53A C53 H53C 109.5
H53B C53 H53C 109.5
C55 C54 C59 118.6(8)
C55 C54 C60 121.5(9)
C59 C54 C60 119.8(9)
C55 C54 Ru3 71.4(5)
C59 C54 Ru3 70.1(4)
C60 C54 Ru3 127.0(6)
C56 C55 C54 120.2(8)
C56 C55 Ru3 70.2(4)
C54 C55 Ru3 71.3(4)
C56 C55 H55 119.9
C54 C55 H55 119.9
Ru3 C55 H55 131.5
C55 C56 C57 123.0(7)
C55 C56 Ru3 73.0(4)
C57 C56 Ru3 72.0(3)
C55 C56 H56 118.5
C57 C56 H56 118.5
Ru3 C56 H56 129.1
C58 C57 C56 115.6(7)
C58 C57 C61 119.9(7)
C56 C57 C61 124.3(8)
C58 C57 Ru3 69.1(4)
C56 C57 Ru3 69.4(4)
C61 C57 Ru3 127.7(6)
C59 C58 C57 122.9(7)
C59 C58 Ru3 72.6(4)
C57 C58 Ru3 73.0(4)
C59 C58 H58 118.6
C57 C58 H58 118.6
Ru3 C58 H58 128.2
C58 C59 C54 119.7(7)
C58 C59 Ru3 69.9(4)
C54 C59 Ru3 71.4(4)
C58 C59 H59 120.2
C54 C59 H59 120.2
Ru3 C59 H59 131.2
C54 C60 H60A 109.5
C54 C60 H60B 109.5
H60A C60 H60B 109.5
C54 C60 H60C 109.5
H60A C60 H60C 109.5
H60B C60 H60C 109.5
C63 C61 C62 113.2(9)
C63 C61 C57 114.8(8)
C62 C61 C57 111.3(10)
C63 C61 H61 105.6
C62 C61 H61 105.6
C57 C61 H61 105.6
C61 C62 H62A 109.5
C61 C62 H62B 109.5
H62A C62 H62B 109.5
C61 C62 H62C 109.5
H62A C62 H62C 109.5
H62B C62 H62C 109.5
C61 C63 H63A 109.5
C61 C63 H63B 109.5
H63A C63 H63B 109.5
C61 C63 H63C 109.5
H63A C63 H63C 109.5
H63B C63 H63C 109.5
C65 C64 C69 115(2)
C65 C64 H64 122.7
C69 C64 H64 122.7
C64 C65 C66 125(3)
C64 C65 H65 117.4
C66 C65 H65 117.4
C67 C66 C65 113(2)
C67 C66 H66 123.3
C65 C66 H66 123.3
C68 C67 C66 127(4)
C68 C67 H67 116.3
C66 C67 H67 116.3
C67 C68 C69 120(4)
C67 C68 H68 120.0
C69 C68 H68 120.0
C68 C69 C64 119(3)
C68 C69 H69 120.6
C64 C69 H69 120.6
C75 C70 C71 119(2)
C75 C70 H70 120.3
C71 C70 H70 120.3
C72 C71 C70 114(2)
C72 C71 H71 123.1
C70 C71 H71 123.1
C73 C72 C71 122(2)
C73 C72 H72 118.8
C71 C72 H72 118.8
C74 C73 C72 119(2)
C74 C73 H73 120.4
C72 C73 H73 120.4
C73 C74 C75 120.7(19)
C73 C74 H74 119.6
C75 C74 H74 119.6
C70 C75 C74 124(2)
C70 C75 H75 118.0
C74 C75 H75 118.0

loop_
_geom_bond_atom_site_label_1
_geom_bond_atom_site_label_2
_geom_bond_distance
Ru1 O2 2.050(4)
Ru1 O1 2.074(4)
Ru1 N7 2.144(5)
Ru1 C36 2.146(6)
Ru1 C38 2.160(6)
Ru1 C39 2.169(7)
Ru1 C35 2.172(7)
Ru1 C34 2.186(7)
Ru1 C37 2.199(6)
Ru2 O4 2.047(4)
Ru2 O3 2.088(4)
Ru2 N1 2.130(5)
Ru2 C46 2.132(6)
Ru2 C48 2.164(7)
Ru2 C45 2.169(7)
Ru2 C49 2.177(7)
Ru2 C47 2.199(7)
Ru2 C44 2.200(7)
Ru3 O6 2.054(4)
Ru3 O5 2.075(4)
Ru3 C58 2.137(6)
Ru3 C56 2.153(6)
Ru3 N4 2.154(5)
Ru3 C59 2.171(7)
Ru3 C54 2.188(7)
Ru3 C57 2.188(6)
Ru3 C55 2.189(7)
O1 C1 1.301(7)
O2 C2 1.345(7)
O3 C12 1.288(7)
O4 C13 1.329(7)
O5 C23 1.299(7)
O6 C24 1.328(7)
N1 C1 1.339(7)
N1 C5 1.380(8)
N2 C6 1.430(9)
N2 C10 1.448(9)
N2 C7 1.458(9)
N3 C8 1.429(12)
N3 C9 1.451(12)
N3 C11 1.452(14)
N4 C12 1.339(7)
N4 C16 1.365(8)
N5 C17 1.445(9)
N5 C18 1.447(10)
N5 C21 1.461(9)
N6 C19 1.446(13)
N6 C20 1.462(14)
N6 C22 1.476(14)
N7 C23 1.343(7)
N7 C27 1.373(7)
N8 C32 1.437(8)
N8 C29 1.454(9)
N8 C28 1.468(9)
N9 C31 1.441(12)
N9 C30 1.444(12)
N9 C33 1.454(12)
C1 C2 1.433(8)
C2 C3 1.360(9)
C3 C4 1.402(9)
C3 C6 1.533(9)
C4 C5 1.340(9)
C4 H4 0.9300
C5 H5 0.9300
C6 H6A 0.9700
C6 H6B 0.9700
C7 C8 1.497(12)
C7 H7A 0.9700
C7 H7B 0.9700
C8 H8A 0.9700
C8 H8B 0.9700
C9 C10 1.499(13)
C9 H9A 0.9700
C9 H9B 0.9700
C10 H10A 0.9700
C10 H10B 0.9700
C11 H11A 0.9600
C11 H11B 0.9600
C11 H11C 0.9600
C12 C13 1.433(8)
C13 C14 1.384(9)
C14 C15 1.418(9)
C14 C17 1.511(9)
C15 C16 1.348(9)
C15 H15 0.9300
C16 H16 0.9300
C17 H17A 0.9700
C17 H17B 0.9700
C18 C19 1.494(13)
C18 H18A 0.9700
C18 H18B 0.9700
C19 H19A 0.9700
C19 H19B 0.9700
C20 C21 1.508(13)
C20 H20A 0.9700
C20 H20B 0.9700
C21 H21A 0.9700
C21 H21B 0.9700
C22 H22A 0.9600
C22 H22B 0.9600
C22 H22C 0.9600
C23 C24 1.420(8)
C24 C25 1.371(8)
C25 C26 1.422(9)
C25 C28 1.512(9)
C26 C27 1.354(9)
C26 H26 0.9300
C27 H27 0.9300
C28 H28A 0.9700
C28 H28B 0.9700
C29 C30 1.490(11)
C29 H29A 0.9700
C29 H29B 0.9700
C30 H30A 0.9700
C30 H30B 0.9700
C31 C32 1.504(11)
C31 H31A 0.9700
C31 H31B 0.9700
C32 H32A 0.9700
C32 H32B 0.9700
C33 H33A 0.9600
C33 H33B 0.9600
C33 H33C 0.9600
C34 C39 1.398(12)
C34 C35 1.404(12)
C34 C40 1.519(12)
C35 C36 1.399(12)
C35 H35 0.9300
C36 C37 1.414(11)
C36 H36 0.9300
C37 C38 1.415(11)
C37 C41 1.502(12)
C38 C39 1.401(11)
C38 H38 0.9300
C39 H39 0.9300
C40 H40A 0.9600
C40 H40B 0.9600
C40 H40C 0.9600
C41 C42 1.505(14)
C41 C43 1.521(15)
C41 H41 0.9800
C42 H42A 0.9600
C42 H42B 0.9600
C42 H42C 0.9600
C43 H43A 0.9600
C43 H43B 0.9600
C43 H43C 0.9600
C44 C49 1.376(12)
C44 C45 1.401(12)
C44 C50 1.522(12)
C45 C46 1.394(11)
C45 H45 0.9300
C46 C47 1.438(11)
C46 H46 0.9300
C47 C48 1.413(11)
C47 C51 1.507(12)
C48 C49 1.391(12)
C48 H48 0.9300
C49 H49 0.9300
C50 H50A 0.9600
C50 H50B 0.9600
C50 H50C 0.9600
C51 C52 1.295(17)
C51 C53 1.512(14)
C51 H51 0.9800
C52 H52A 0.9600
C52 H52B 0.9600
C52 H52C 0.9600
C53 H53A 0.9600
C53 H53B 0.9600
C53 H53C 0.9600
C54 C55 1.400(12)
C54 C59 1.437(11)
C54 C60 1.508(13)
C55 C56 1.373(12)
C55 H55 0.9300
C56 C57 1.437(11)
C56 H56 0.9300
C57 C58 1.405(10)
C57 C61 1.510(12)
C58 C59 1.386(11)
C58 H58 0.9300
C59 H59 0.9300
C60 H60A 0.9600
C60 H60B 0.9600
C60 H60C 0.9600
C61 C63 1.485(14)
C61 C62 1.503(13)
C61 H61 0.9800
C62 H62A 0.9600
C62 H62B 0.9600
C62 H62C 0.9600
C63 H63A 0.9600
C63 H63B 0.9600
C63 H63C 0.9600
C64 C65 1.31(3)
C64 C69 1.46(3)
C64 H64 0.9300
C65 C66 1.40(4)
C65 H65 0.9300
C66 C67 1.38(5)
C66 H66 0.9300
C67 C68 1.19(4)
C67 H67 0.9300
C68 C69 1.40(4)
C68 H68 0.9300
C69 H69 0.9300
C70 C75 1.26(2)
C70 C71 1.40(3)
C70 H70 0.9300
C71 C72 1.36(3)
C71 H71 0.9300
C72 C73 1.34(3)
C72 H72 0.9300
C73 C74 1.26(3)
C73 H73 0.9300
C74 C75 1.29(2)
C74 H74 0.9300
C75 H75 0.9300

loop_
_geom_torsion_atom_site_label_1
_geom_torsion_atom_site_label_2
_geom_torsion_atom_site_label_3
_geom_torsion_atom_site_label_4
_geom_torsion
O2 Ru1 O1 C1 -14.4(4)
N7 Ru1 O1 C1 70.3(4)
C36 Ru1 O1 C1 -95.4(5)
C38 Ru1 O1 C1 -155.2(4)
C39 Ru1 O1 C1 170.9(4)
C35 Ru1 O1 C1 -118.1(15)
C34 Ru1 O1 C1 152.0(5)
C37 Ru1 O1 C1 -118.2(4)
O1 Ru1 O2 C2 12.8(3)
N7 Ru1 O2 C2 -74.0(4)
C36 Ru1 O2 C2 145.9(4)
C38 Ru1 O2 C2 92.2(5)
C39 Ru1 O2 C2 164.0(13)
C35 Ru1 O2 C2 -178.0(4)
C34 Ru1 O2 C2 -155.8(4)
C37 Ru1 O2 C2 110.5(4)
O4 Ru2 O3 C12 -14.1(4)
N1 Ru2 O3 C12 69.5(4)
C46 Ru2 O3 C12 -90.3(5)
C48 Ru2 O3 C12 -149.2(4)
C45 Ru2 O3 C12 -155(2)
C49 Ru2 O3 C12 175.9(4)
C47 Ru2 O3 C12 -113.4(4)
C44 Ru2 O3 C12 152.7(4)
O3 Ru2 O4 C13 13.8(4)
N1 Ru2 O4 C13 -74.7(4)
C46 Ru2 O4 C13 154.7(4)
C48 Ru2 O4 C13 96.1(5)
C45 Ru2 O4 C13 -171.1(4)
C49 Ru2 O4 C13 138.1(14)
C47 Ru2 O4 C13 117.7(4)
C44 Ru2 O4 C13 -152.3(4)
O6 Ru3 O5 C23 -14.7(3)
C58 Ru3 O5 C23 -155.1(4)
C56 Ru3 O5 C23 -95.1(4)
N4 Ru3 O5 C23 69.1(4)
C59 Ru3 O5 C23 171.4(4)
C54 Ru3 O5 C23 152.3(5)
C57 Ru3 O5 C23 -118.2(4)
C55 Ru3 O5 C23 -118.8(13)
O5 Ru3 O6 C24 15.1(4)
C58 Ru3 O6 C24 93.3(5)
C56 Ru3 O6 C24 149.0(4)
N4 Ru3 O6 C24 -72.1(4)
C59 Ru3 O6 C24 158.7(15)
C54 Ru3 O6 C24 -154.0(4)
C57 Ru3 O6 C24 112.8(4)
C55 Ru3 O6 C24 -176.2(4)
O4 Ru2 N1 C1 140.8(5)
O3 Ru2 N1 C1 61.2(5)
C46 Ru2 N1 C1 -135.8(5)
C48 Ru2 N1 C1 -28.8(7)
C45 Ru2 N1 C1 -113.5(5)
C49 Ru2 N1 C1 -45.7(5)
C47 Ru2 N1 C1 -106.2(12)
C44 Ru2 N1 C1 -77.5(5)
O4 Ru2 N1 C5 -46.9(4)
O3 Ru2 N1 C5 -126.4(4)
C46 Ru2 N1 C5 36.5(6)
C48 Ru2 N1 C5 143.6(5)
C45 Ru2 N1 C5 58.9(5)
C49 Ru2 N1 C5 126.6(5)
C47 Ru2 N1 C5 66.1(13)
C44 Ru2 N1 C5 94.8(5)
O6 Ru3 N4 C12 142.1(4)
O5 Ru3 N4 C12 62.3(4)
C58 Ru3 N4 C12 -24.3(6)
C56 Ru3 N4 C12 -135.2(5)
C59 Ru3 N4 C12 -45.7(5)
C54 Ru3 N4 C12 -82.0(5)
C57 Ru3 N4 C12 -67.8(15)
C55 Ru3 N4 C12 -116.1(5)
O6 Ru3 N4 C16 -43.6(4)
O5 Ru3 N4 C16 -123.4(4)
C58 Ru3 N4 C16 150.0(5)
C56 Ru3 N4 C16 39.1(6)
C59 Ru3 N4 C16 128.6(5)
C54 Ru3 N4 C16 92.3(5)
C57 Ru3 N4 C16 106.5(14)
C55 Ru3 N4 C16 58.2(5)
O2 Ru1 N7 C23 144.3(4)
O1 Ru1 N7 C23 64.2(4)
C36 Ru1 N7 C23 -132.2(5)
C38 Ru1 N7 C23 -23.3(6)
C39 Ru1 N7 C23 -44.7(5)
C35 Ru1 N7 C23 -114.2(5)
C34 Ru1 N7 C23 -80.0(5)
C37 Ru1 N7 C23 -61.3(14)
O2 Ru1 N7 C27 -42.1(4)
O1 Ru1 N7 C27 -122.3(4)
C36 Ru1 N7 C27 41.4(6)
C38 Ru1 N7 C27 150.3(5)
C39 Ru1 N7 C27 128.9(5)
C35 Ru1 N7 C27 59.4(5)
C34 Ru1 N7 C27 93.5(5)
C37 Ru1 N7 C27 112.3(13)
Ru1 O1 C1 N1 -170.4(4)
Ru1 O1 C1 C2 13.9(6)
C5 N1 C1 O1 -178.3(5)
Ru2 N1 C1 O1 -5.9(7)
C5 N1 C1 C2 -2.7(8)
Ru2 N1 C1 C2 169.7(4)
Ru1 O2 C2 C3 169.7(5)
Ru1 O2 C2 C1 -9.6(6)
O1 C1 C2 O2 -3.1(7)
N1 C1 C2 O2 -178.8(5)
O1 C1 C2 C3 177.6(5)
N1 C1 C2 C3 1.9(8)
O2 C2 C3 C4 -179.8(6)
C1 C2 C3 C4 -0.6(9)
O2 C2 C3 C6 -1.1(9)
C1 C2 C3 C6 178.1(6)
C2 C3 C4 C5 0.2(10)
C6 C3 C4 C5 -178.5(7)
C3 C4 C5 N1 -1.0(11)
C1 N1 C5 C4 2.3(9)
Ru2 N1 C5 C4 -170.6(5)
C10 N2 C6 C3 67.2(8)
C7 N2 C6 C3 -172.0(6)
C2 C3 C6 N2 -124.4(7)
C4 C3 C6 N2 54.3(9)
C6 N2 C7 C8 176.7(7)
C10 N2 C7 C8 -60.3(9)
C9 N3 C8 C7 -55.1(11)
C11 N3 C8 C7 -176.4(10)
N2 C7 C8 N3 59.0(10)
C8 N3 C9 C10 54.9(12)
C11 N3 C9 C10 175.8(10)
C6 N2 C10 C9 -178.4(7)
C7 N2 C10 C9 58.9(9)
N3 C9 C10 N2 -57.2(11)
Ru2 O3 C12 N4 -169.7(4)
Ru2 O3 C12 C13 12.3(6)
C16 N4 C12 O3 -179.2(5)
Ru3 N4 C12 O3 -5.1(7)
C16 N4 C12 C13 -1.3(8)
Ru3 N4 C12 C13 172.9(4)
Ru2 O4 C13 C14 169.1(5)
Ru2 O4 C13 C12 -11.8(6)
O3 C12 C13 O4 -0.5(8)
N4 C12 C13 O4 -178.5(5)
O3 C12 C13 C14 178.5(5)
N4 C12 C13 C14 0.5(8)
O4 C13 C14 C15 179.0(6)
C12 C13 C14 C15 0.0(9)
O4 C13 C14 C17 1.7(10)
C12 C13 C14 C17 -177.3(6)
C13 C14 C15 C16 0.3(10)
C17 C14 C15 C16 177.6(7)
C14 C15 C16 N4 -1.1(10)
C12 N4 C16 C15 1.6(9)
Ru3 N4 C16 C15 -173.0(5)
C18 N5 C17 C14 67.9(8)
C21 N5 C17 C14 -170.8(6)
C13 C14 C17 N5 -123.2(7)
C15 C14 C17 N5 59.6(9)
C17 N5 C18 C19 176.7(7)
C21 N5 C18 C19 55.4(9)
C20 N6 C19 C18 57.5(12)
C22 N6 C19 C18 -179.4(10)
N5 C18 C19 N6 -56.2(11)
C19 N6 C20 C21 -59.4(10)
C22 N6 C20 C21 177.4(8)
C17 N5 C21 C20 179.1(7)
C18 N5 C21 C20 -58.0(9)
N6 C20 C21 N5 60.7(10)
Ru3 O5 C23 N7 -169.6(4)
Ru3 O5 C23 C24 12.3(6)
C27 N7 C23 O5 179.7(5)
Ru1 N7 C23 O5 -6.7(7)
C27 N7 C23 C24 -2.3(8)
Ru1 N7 C23 C24 171.3(4)
Ru3 O6 C24 C25 167.5(5)
Ru3 O6 C24 C23 -13.5(6)
O5 C23 C24 O6 0.7(8)
N7 C23 C24 O6 -177.4(5)
O5 C23 C24 C25 179.8(5)
N7 C23 C24 C25 1.7(9)
O6 C24 C25 C26 179.4(6)
C23 C24 C25 C26 0.4(9)
O6 C24 C25 C28 0.2(10)
C23 C24 C25 C28 -178.8(6)
C24 C25 C26 C27 -1.9(10)
C28 C25 C26 C27 177.4(6)
C25 C26 C27 N7 1.4(10)
C23 N7 C27 C26 0.7(9)
Ru1 N7 C27 C26 -173.3(5)
C32 N8 C28 C25 -169.3(6)
C29 N8 C28 C25 69.7(8)
C24 C25 C28 N8 -128.3(7)
C26 C25 C28 N8 52.5(9)
C32 N8 C29 C30 57.4(8)
C28 N8 C29 C30 179.9(6)
C31 N9 C30 C29 56.2(10)
C33 N9 C30 C29 176.9(9)
N8 C29 C30 N9 -56.3(10)
C30 N9 C31 C32 -57.5(10)
C33 N9 C31 C32 -179.1(8)
C29 N8 C32 C31 -60.0(9)
C28 N8 C32 C31 178.3(7)
N9 C31 C32 N8 60.9(9)
O2 Ru1 C34 C39 -168.9(4)
O1 Ru1 C34 C39 30.3(7)
N7 Ru1 C34 C39 111.2(5)
C36 Ru1 C34 C39 -102.3(5)
C38 Ru1 C34 C39 -28.8(4)
C35 Ru1 C34 C39 -131.7(7)
C37 Ru1 C34 C39 -65.5(5)
O2 Ru1 C34 C35 -37.2(6)
O1 Ru1 C34 C35 162.1(4)
N7 Ru1 C34 C35 -117.1(5)
C36 Ru1 C34 C35 29.5(5)
C38 Ru1 C34 C35 102.9(5)
C39 Ru1 C34 C35 131.7(7)
C37 Ru1 C34 C35 66.2(5)
O2 Ru1 C34 C40 77.3(11)
O1 Ru1 C34 C40 -83.5(11)
N7 Ru1 C34 C40 -2.7(10)
C36 Ru1 C34 C40 143.9(11)
C38 Ru1 C34 C40 -142.6(11)
C39 Ru1 C34 C40 -113.8(12)
C35 Ru1 C34 C40 114.5(12)
C37 Ru1 C34 C40 -179.3(11)
C39 C34 C35 C36 0.1(10)
C40 C34 C35 C36 -177.6(7)
Ru1 C34 C35 C36 -53.4(6)
C39 C34 C35 Ru1 53.5(6)
C40 C34 C35 Ru1 -124.3(7)
O2 Ru1 C35 C36 -74.0(5)
O1 Ru1 C35 C36 27.7(18)
N7 Ru1 C35 C36 -161.0(4)
C38 Ru1 C35 C36 65.4(5)
C39 Ru1 C35 C36 102.6(5)
C34 Ru1 C35 C36 132.0(7)
C37 Ru1 C35 C36 27.8(5)
O2 Ru1 C35 C34 154.1(4)
O1 Ru1 C35 C34 -104.3(16)
N7 Ru1 C35 C34 67.0(5)
C36 Ru1 C35 C34 -132.0(7)
C38 Ru1 C35 C34 -66.6(5)
C39 Ru1 C35 C34 -29.4(5)
C37 Ru1 C35 C34 -104.2(5)
C34 C35 C36 C37 -0.2(11)
Ru1 C35 C36 C37 -54.4(6)
C34 C35 C36 Ru1 54.1(6)
O2 Ru1 C36 C35 110.3(5)
O1 Ru1 C36 C35 -173.2(4)
N7 Ru1 C36 C35 29.2(7)
C38 Ru1 C36 C35 -103.8(5)
C39 Ru1 C36 C35 -66.4(5)
C34 Ru1 C36 C35 -29.3(5)
C37 Ru1 C36 C35 -134.9(7)
O2 Ru1 C36 C37 -114.8(5)
O1 Ru1 C36 C37 -38.3(6)
N7 Ru1 C36 C37 164.1(4)
C38 Ru1 C36 C37 31.1(5)
C39 Ru1 C36 C37 68.5(5)
C35 Ru1 C36 C37 134.9(7)
C34 Ru1 C36 C37 105.6(5)
C35 C36 C37 C38 0.4(10)
Ru1 C36 C37 C38 -53.6(5)
C35 C36 C37 C41 179.4(7)
Ru1 C36 C37 C41 125.4(7)
C35 C36 C37 Ru1 54.0(6)
O2 Ru1 C37 C36 70.2(5)
O1 Ru1 C37 C36 152.3(5)
N7 Ru1 C37 C36 -83.3(14)
C38 Ru1 C37 C36 -129.0(7)
C39 Ru1 C37 C36 -100.8(5)
C35 Ru1 C37 C36 -27.7(5)
C34 Ru1 C37 C36 -64.4(5)
O2 Ru1 C37 C38 -160.8(4)
O1 Ru1 C37 C38 -78.7(5)
N7 Ru1 C37 C38 45.7(15)
C36 Ru1 C37 C38 129.0(7)
C39 Ru1 C37 C38 28.2(5)
C35 Ru1 C37 C38 101.3(5)
C34 Ru1 C37 C38 64.6(5)
O2 Ru1 C37 C41 -47.2(9)
O1 Ru1 C37 C41 34.9(8)
N7 Ru1 C37 C41 159.2(11)
C36 Ru1 C37 C41 -117.4(10)
C38 Ru1 C37 C41 113.6(10)
C39 Ru1 C37 C41 141.8(9)
C35 Ru1 C37 C41 -145.1(9)
C34 Ru1 C37 C41 178.2(9)
C36 C37 C38 C39 -0.4(10)
C41 C37 C38 C39 -179.5(7)
Ru1 C37 C38 C39 -53.7(6)
C36 C37 C38 Ru1 53.3(5)
C41 C37 C38 Ru1 -125.7(7)
O2 Ru1 C38 C39 163.7(4)
O1 Ru1 C38 C39 -120.9(4)
N7 Ru1 C38 C39 -35.7(6)
C36 Ru1 C38 C39 102.8(5)
C35 Ru1 C38 C39 65.7(5)
C34 Ru1 C38 C39 28.6(5)
C37 Ru1 C38 C39 134.0(7)
O2 Ru1 C38 C37 29.7(6)
O1 Ru1 C38 C37 105.1(4)
N7 Ru1 C38 C37 -169.7(4)
C36 Ru1 C38 C37 -31.2(5)
C39 Ru1 C38 C37 -134.0(7)
C35 Ru1 C38 C37 -68.3(5)
C34 Ru1 C38 C37 -105.4(5)
C35 C34 C39 C38 -0.2(10)
C40 C34 C39 C38 177.6(7)
Ru1 C34 C39 C38 53.3(6)
C35 C34 C39 Ru1 -53.5(6)
C40 C34 C39 Ru1 124.3(7)
C37 C38 C39 C34 0.4(10)
Ru1 C38 C39 C34 -53.9(6)
C37 C38 C39 Ru1 54.2(6)
O2 Ru1 C39 C34 48.5(16)
O1 Ru1 C39 C34 -161.6(4)
N7 Ru1 C39 C34 -72.0(5)
C36 Ru1 C39 C34 67.0(5)
C38 Ru1 C39 C34 133.1(7)
C35 Ru1 C39 C34 29.5(5)
C37 Ru1 C39 C34 104.8(5)
O2 Ru1 C39 C38 -84.6(15)
O1 Ru1 C39 C38 65.3(5)
N7 Ru1 C39 C38 154.9(4)
C36 Ru1 C39 C38 -66.2(5)
C35 Ru1 C39 C38 -103.6(5)
C34 Ru1 C39 C38 -133.1(7)
C37 Ru1 C39 C38 -28.3(4)
C36 C37 C41 C42 91.3(12)
C38 C37 C41 C42 -89.8(13)
Ru1 C37 C41 C42 -178.3(10)
C36 C37 C41 C43 -33.2(12)
C38 C37 C41 C43 145.8(9)
Ru1 C37 C41 C43 57.3(12)
O4 Ru2 C44 C49 -161.7(4)
O3 Ru2 C44 C49 39.1(6)
N1 Ru2 C44 C49 122.1(5)
C46 Ru2 C44 C49 -102.4(5)
C48 Ru2 C44 C49 -27.3(5)
C45 Ru2 C44 C49 -131.2(7)
C47 Ru2 C44 C49 -64.3(5)
O4 Ru2 C44 C45 -30.5(6)
O3 Ru2 C44 C45 170.3(4)
N1 Ru2 C44 C45 -106.7(5)
C46 Ru2 C44 C45 28.8(5)
C48 Ru2 C44 C45 103.9(5)
C49 Ru2 C44 C45 131.2(7)
C47 Ru2 C44 C45 66.9(5)
O4 Ru2 C44 C50 83.0(11)
O3 Ru2 C44 C50 -76.2(11)
N1 Ru2 C44 C50 6.9(10)
C46 Ru2 C44 C50 142.4(11)
C48 Ru2 C44 C50 -142.6(11)
C45 Ru2 C44 C50 113.6(12)
C49 Ru2 C44 C50 -115.3(12)
C47 Ru2 C44 C50 -179.5(11)
C49 C44 C45 C46 1.2(10)
C50 C44 C45 C46 -175.8(7)
Ru2 C44 C45 C46 -52.5(6)
C49 C44 C45 Ru2 53.7(6)
C50 C44 C45 Ru2 -123.3(7)
O4 Ru2 C45 C46 -66.4(5)
O3 Ru2 C45 C46 73(2)
N1 Ru2 C45 C46 -151.7(5)
C48 Ru2 C45 C46 67.5(5)
C49 Ru2 C45 C46 103.8(5)
C47 Ru2 C45 C46 30.1(5)
C44 Ru2 C45 C46 133.2(7)
O4 Ru2 C45 C44 160.4(4)
O3 Ru2 C45 C44 -60(2)
N1 Ru2 C45 C44 75.1(5)
C46 Ru2 C45 C44 -133.2(7)
C48 Ru2 C45 C44 -65.7(5)
C49 Ru2 C45 C44 -29.3(5)
C47 Ru2 C45 C44 -103.1(5)
C44 C45 C46 C47 -3.0(10)
Ru2 C45 C46 C47 -56.8(6)
C44 C45 C46 Ru2 53.8(6)
O4 Ru2 C46 C45 118.5(5)
O3 Ru2 C46 C45 -168.9(4)
N1 Ru2 C46 C45 37.9(6)
C48 Ru2 C46 C45 -102.2(5)
C49 Ru2 C46 C45 -64.9(5)
C47 Ru2 C46 C45 -131.7(7)
C44 Ru2 C46 C45 -28.5(5)
O4 Ru2 C46 C47 -109.8(5)
O3 Ru2 C46 C47 -37.2(6)
N1 Ru2 C46 C47 169.6(4)
C48 Ru2 C46 C47 29.5(5)
C45 Ru2 C46 C47 131.7(7)
C49 Ru2 C46 C47 66.8(5)
C44 Ru2 C46 C47 103.2(5)
C45 C46 C47 C48 4.7(10)
Ru2 C46 C47 C48 -51.8(6)
C45 C46 C47 C51 -176.7(7)
Ru2 C46 C47 C51 126.7(8)
C45 C46 C47 Ru2 56.5(6)
O4 Ru2 C47 C48 -154.7(4)
O3 Ru2 C47 C48 -72.6(5)
N1 Ru2 C47 C48 94.3(12)
C46 Ru2 C47 C48 131.4(7)
C45 Ru2 C47 C48 102.1(5)
C49 Ru2 C47 C48 29.7(5)
C44 Ru2 C47 C48 65.3(5)
O4 Ru2 C47 C46 73.9(5)
O3 Ru2 C47 C46 155.9(4)
N1 Ru2 C47 C46 -37.1(14)
C48 Ru2 C47 C46 -131.4(7)
C45 Ru2 C47 C46 -29.4(5)
C49 Ru2 C47 C46 -101.8(5)
C44 Ru2 C47 C46 -66.2(5)
O4 Ru2 C47 C51 -39.9(11)
O3 Ru2 C47 C51 42.1(11)
N1 Ru2 C47 C51 -150.9(12)
C46 Ru2 C47 C51 -113.8(13)
C48 Ru2 C47 C51 114.7(12)
C45 Ru2 C47 C51 -143.2(12)
C49 Ru2 C47 C51 144.4(12)
C44 Ru2 C47 C51 180.0(11)
C46 C47 C48 C49 -4.8(10)
C51 C47 C48 C49 176.7(7)
Ru2 C47 C48 C49 -55.8(6)
C46 C47 C48 Ru2 51.0(6)
C51 C47 C48 Ru2 -127.5(8)
O4 Ru2 C48 C49 167.3(4)
O3 Ru2 C48 C49 -115.7(5)
N1 Ru2 C48 C49 -27.4(6)
C46 Ru2 C48 C49 100.9(5)
C45 Ru2 C48 C49 63.5(5)
C47 Ru2 C48 C49 131.2(7)
C44 Ru2 C48 C49 26.8(5)
O4 Ru2 C48 C47 36.1(6)
O3 Ru2 C48 C47 113.1(4)
N1 Ru2 C48 C47 -158.6(4)
C46 Ru2 C48 C47 -30.2(5)
C45 Ru2 C48 C47 -67.6(5)
C49 Ru2 C48 C47 -131.2(7)
C44 Ru2 C48 C47 -104.4(5)
C45 C44 C49 C48 -1.4(11)
C50 C44 C49 C48 175.5(7)
Ru2 C44 C49 C48 52.0(6)
C45 C44 C49 Ru2 -53.4(6)
C50 C44 C49 Ru2 123.5(7)
C47 C48 C49 C44 3.3(10)
Ru2 C48 C49 C44 -52.8(6)
C47 C48 C49 Ru2 56.1(6)
O4 Ru2 C49 C44 84.0(16)
O3 Ru2 C49 C44 -154.1(4)
N1 Ru2 C49 C44 -61.9(5)
C46 Ru2 C49 C44 67.1(5)
C48 Ru2 C49 C44 135.6(7)
C45 Ru2 C49 C44 29.9(5)
C47 Ru2 C49 C44 105.7(5)
O4 Ru2 C49 C48 -51.6(17)
O3 Ru2 C49 C48 70.3(5)
N1 Ru2 C49 C48 162.5(4)
C46 Ru2 C49 C48 -68.5(5)
C45 Ru2 C49 C48 -105.7(5)
C47 Ru2 C49 C48 -30.0(4)
C44 Ru2 C49 C48 -135.6(7)
C48 C47 C51 C52 106(2)
C46 C47 C51 C52 -72(2)
Ru2 C47 C51 C52 16(2)
C48 C47 C51 C53 -105.9(14)
C46 C47 C51 C53 75.6(15)
Ru2 C47 C51 C53 163.7(10)
O6 Ru3 C54 C55 -37.2(6)
O5 Ru3 C54 C55 161.1(4)
C58 Ru3 C54 C55 102.6(5)
C56 Ru3 C54 C55 28.2(5)
N4 Ru3 C54 C55 -116.7(5)
C59 Ru3 C54 C55 131.2(7)
C57 Ru3 C54 C55 65.6(5)
O6 Ru3 C54 C59 -168.5(4)
O5 Ru3 C54 C59 29.8(7)
C58 Ru3 C54 C59 -28.7(4)
C56 Ru3 C54 C59 -103.1(5)
N4 Ru3 C54 C59 112.0(5)
C57 Ru3 C54 C59 -65.7(5)
C55 Ru3 C54 C59 -131.2(7)
O6 Ru3 C54 C60 78.7(10)
O5 Ru3 C54 C60 -83.1(10)
C58 Ru3 C54 C60 -141.6(10)
C56 Ru3 C54 C60 144.1(10)
N4 Ru3 C54 C60 -0.9(9)
C59 Ru3 C54 C60 -112.9(11)
C57 Ru3 C54 C60 -178.5(10)
C55 Ru3 C54 C60 115.9(11)
C59 C54 C55 C56 1.4(11)
C60 C54 C55 C56 -174.9(7)
Ru3 C54 C55 C56 -52.2(6)
C59 C54 C55 Ru3 53.7(6)
C60 C54 C55 Ru3 -122.6(8)
O6 Ru3 C55 C56 -72.4(5)
O5 Ru3 C55 C56 29.4(16)
C58 Ru3 C55 C56 66.2(5)
N4 Ru3 C55 C56 -158.8(4)
C59 Ru3 C55 C56 103.1(5)
C54 Ru3 C55 C56 133.4(8)
C57 Ru3 C55 C56 28.7(4)
O6 Ru3 C55 C54 154.1(5)
O5 Ru3 C55 C54 -104.1(14)
C58 Ru3 C55 C54 -67.2(5)
C56 Ru3 C55 C54 -133.4(8)
N4 Ru3 C55 C54 67.7(5)
C59 Ru3 C55 C54 -30.3(5)
C57 Ru3 C55 C54 -104.8(5)
C54 C55 C56 C57 -1.5(11)
Ru3 C55 C56 C57 -54.3(6)
C54 C55 C56 Ru3 52.8(6)
O6 Ru3 C56 C55 111.8(5)
O5 Ru3 C56 C55 -172.4(4)
C58 Ru3 C56 C55 -103.6(6)
N4 Ru3 C56 C55 31.8(6)
C59 Ru3 C56 C55 -66.5(5)
C54 Ru3 C56 C55 -28.5(5)
C57 Ru3 C56 C55 -134.3(7)
O6 Ru3 C56 C57 -113.9(4)
O5 Ru3 C56 C57 -38.1(6)
C58 Ru3 C56 C57 30.6(5)
N4 Ru3 C56 C57 166.0(4)
C59 Ru3 C56 C57 67.8(5)
C54 Ru3 C56 C57 105.8(5)
C55 Ru3 C56 C57 134.3(7)
C55 C56 C57 C58 1.8(9)
Ru3 C56 C57 C58 -52.9(5)
C55 C56 C57 C61 177.0(7)
Ru3 C56 C57 C61 122.3(7)
C55 C56 C57 Ru3 54.7(6)
O6 Ru3 C57 C58 -159.3(4)
O5 Ru3 C57 C58 -77.7(5)
C56 Ru3 C57 C58 129.6(7)
N4 Ru3 C57 C58 51.6(15)
C59 Ru3 C57 C58 28.3(5)
C54 Ru3 C57 C58 65.8(5)
C55 Ru3 C57 C58 102.2(5)
O6 Ru3 C57 C56 71.1(5)
O5 Ru3 C57 C56 152.7(4)
C58 Ru3 C57 C56 -129.6(7)
N4 Ru3 C57 C56 -78.1(14)
C59 Ru3 C57 C56 -101.3(5)
C54 Ru3 C57 C56 -63.8(5)
C55 Ru3 C57 C56 -27.4(5)
O6 Ru3 C57 C61 -47.0(8)
O5 Ru3 C57 C61 34.6(7)
C58 Ru3 C57 C61 112.3(9)
C56 Ru3 C57 C61 -118.1(9)
N4 Ru3 C57 C61 163.9(11)
C59 Ru3 C57 C61 140.6(8)
C54 Ru3 C57 C61 178.2(8)
C55 Ru3 C57 C61 -145.5(8)
C56 C57 C58 C59 -2.2(9)
C61 C57 C58 C59 -177.6(7)
Ru3 C57 C58 C59 -55.2(6)
C56 C57 C58 Ru3 53.1(5)
C61 C57 C58 Ru3 -122.4(7)
O6 Ru3 C58 C59 165.3(4)
O5 Ru3 C58 C59 -120.5(4)
C56 Ru3 C58 C59 102.5(5)
N4 Ru3 C58 C59 -35.8(6)
C54 Ru3 C58 C59 29.4(5)
C57 Ru3 C58 C59 133.7(7)
C55 Ru3 C58 C59 66.2(5)
O6 Ru3 C58 C57 31.6(6)
O5 Ru3 C58 C57 105.8(5)
C56 Ru3 C58 C57 -31.2(5)
N4 Ru3 C58 C57 -169.4(4)
C59 Ru3 C58 C57 -133.7(7)
C54 Ru3 C58 C57 -104.3(5)
C55 Ru3 C58 C57 -67.4(5)
C57 C58 C59 C54 2.3(10)
Ru3 C58 C59 C54 -53.2(6)
C57 C58 C59 Ru3 55.4(6)
C55 C54 C59 C58 -1.8(10)
C60 C54 C59 C58 174.6(7)
Ru3 C54 C59 C58 52.5(6)
C55 C54 C59 Ru3 -54.3(6)
C60 C54 C59 Ru3 122.1(7)
O6 Ru3 C59 C58 -76.9(16)
O5 Ru3 C59 C58 65.2(4)
C56 Ru3 C59 C58 -67.0(5)
N4 Ru3 C59 C58 155.3(4)
C54 Ru3 C59 C58 -132.8(7)
C57 Ru3 C59 C58 -28.5(4)
C55 Ru3 C59 C58 -103.3(5)
O6 Ru3 C59 C54 55.9(17)
O5 Ru3 C59 C54 -162.1(4)
C58 Ru3 C59 C54 132.8(7)
C56 Ru3 C59 C54 65.8(5)
N4 Ru3 C59 C54 -72.0(5)
C57 Ru3 C59 C54 104.2(5)
C55 Ru3 C59 C54 29.4(5)
C58 C57 C61 C63 142.5(9)
C56 C57 C61 C63 -32.5(13)
Ru3 C57 C61 C63 56.8(12)
C58 C57 C61 C62 -87.3(11)
C56 C57 C61 C62 97.7(11)
Ru3 C57 C61 C62 -173.0(8)
C69 C64 C65 C66 2(4)
C64 C65 C66 C67 0(4)
C65 C66 C67 C68 -7(5)
C66 C67 C68 C69 10(5)
C67 C68 C69 C64 -6(4)
C65 C64 C69 C68 0(3)
C75 C70 C71 C72 3(4)
C70 C71 C72 C73 1(4)
C71 C72 C73 C74 -2(4)
C72 C73 C74 C75 -2(4)
C71 C70 C75 C74 -7(3)
C73 C74 C75 C70 6(4)
